data_4102856
loop_
_publ_author_name
'Xiaohua Li'
'Samuel J. Danishefsky'

_publ_section_title
;
 Cyclobutenone as a Highly Reactive Dienophile: Expanding Upon Diels-Alder
 Paradigms
;
_journal_name_full 'Journal of the American Chemical Society'
_journal_page_first 11004
_journal_page_last 11005
_journal_paper_doi 10.1021/ja1056888
_journal_volume 132
_journal_year 2010
_chemical_formula_sum 'C24 H18 O2'
_chemical_formula_weight 338.38
_chemical_name_systematic
; 
 ? 
;
_space_group_IT_number 61
_symmetry_cell_setting orthorhombic
_symmetry_space_group_name_Hall '-P 2ac 2ab'
_symmetry_space_group_name_H-M 'P b c a'
_atom_sites_solution_hydrogens geom
_atom_sites_solution_primary direct
_atom_sites_solution_secondary difmap
_audit_creation_method SHELXL-97
_cell_angle_alpha 90.00
_cell_angle_beta 90.00
_cell_angle_gamma 90.00
_cell_formula_units_Z 8
_cell_length_a 16.6571(15)
_cell_length_b 10.4157(9)
_cell_length_c 19.8332(18)
_cell_measurement_reflns_used 9798
_cell_measurement_temperature 125(2)
_cell_measurement_theta_max 31.48
_cell_measurement_theta_min 2.21
_cell_volume 3441.0(5)
_computing_cell_refinement 'Bruker SAINT'
_computing_data_collection 'Bruker APEX2'
_computing_data_reduction 'Bruker SAINT'
_computing_molecular_graphics 'Bruker SHELXTL'
_computing_publication_material 'Bruker SHELXTL'
_computing_structure_refinement 'SHELXL-97 (Sheldrick, 2008)'
_computing_structure_solution 'SHELXS-97 (Sheldrick, 2008)'
_diffrn_ambient_temperature 125(2)
_diffrn_measured_fraction_theta_full 0.994
_diffrn_measured_fraction_theta_max 0.994
_diffrn_measurement_device_type 'Bruker APEX-II CCD'
_diffrn_measurement_method '\f and \w scans'
_diffrn_radiation_monochromator graphite
_diffrn_radiation_source 'fine-focus sealed tube'
_diffrn_radiation_type MoK\a
_diffrn_radiation_wavelength 0.71073
_diffrn_reflns_av_R_equivalents 0.0408
_diffrn_reflns_av_sigmaI/netI 0.0221
_diffrn_reflns_limit_h_max 24
_diffrn_reflns_limit_h_min -24
_diffrn_reflns_limit_k_max 15
_diffrn_reflns_limit_k_min -15
_diffrn_reflns_limit_l_max 29
_diffrn_reflns_limit_l_min -28
_diffrn_reflns_number 54867
_diffrn_reflns_theta_full 31.69
_diffrn_reflns_theta_max 31.69
_diffrn_reflns_theta_min 2.05
_exptl_absorpt_coefficient_mu 0.082
_exptl_absorpt_correction_T_max 0.9846
_exptl_absorpt_correction_T_min 0.9790
_exptl_absorpt_correction_type empirical
_exptl_absorpt_process_details SADABS
_exptl_crystal_colour colorless
_exptl_crystal_density_diffrn 1.306
_exptl_crystal_density_method 'not measured'
_exptl_crystal_description block
_exptl_crystal_F_000 1424
_exptl_crystal_size_max 0.26
_exptl_crystal_size_mid 0.24
_exptl_crystal_size_min 0.19
_refine_diff_density_max 0.396
_refine_diff_density_min -0.425
_refine_diff_density_rms 0.049
_refine_ls_extinction_method none
_refine_ls_goodness_of_fit_ref 1.111
_refine_ls_hydrogen_treatment constr
_refine_ls_matrix_type full
_refine_ls_number_parameters 239
_refine_ls_number_reflns 5795
_refine_ls_number_restraints 1
_refine_ls_restrained_S_all 1.116
_refine_ls_R_factor_all 0.0635
_refine_ls_R_factor_gt 0.0482
_refine_ls_shift/su_max 0.000
_refine_ls_shift/su_mean 0.000
_refine_ls_structure_factor_coef Fsqd
_refine_ls_weighting_details 'calc w=1/[\s^2^(Fo^2^)+(0.0449P)^2^+1.8438P] where P=(Fo^2^+2Fc^2^)/3'
_refine_ls_weighting_scheme calc
_refine_ls_wR_factor_gt 0.1174
_refine_ls_wR_factor_ref 0.1254
_reflns_number_gt 4643
_reflns_number_total 5795
_reflns_threshold_expression >2sigma(I)
_cod_data_source_file ja1056888_si_003.cif
_cod_data_source_block x1s10
_cod_depositor_comments
;
The following automatic conversions were performed:

'_refine_ls_hydrogen_treatment' value 'CONSTR' changed to 'constr'
according to the built-in table from CIF Core dictionary named
'cif_core.dic' version 2.4.1 from 2010-06-29.

Automatic conversion script
Id: cif_fix_values 1715 2011-07-08 13:25:40Z adriana 
;
_cod_database_code 4102856

loop_
_symmetry_equiv_pos_as_xyz
'x, y, z'
'-x+1/2, -y, z+1/2'
'-x, y+1/2, -z+1/2'
'x+1/2, -y+1/2, -z'
'-x, -y, -z'
'x-1/2, y, -z-1/2'
'x, -y-1/2, z-1/2'
'-x-1/2, y-1/2, z'

loop_
_atom_site_label
_atom_site_type_symbol
_atom_site_fract_x
_atom_site_fract_y
_atom_site_fract_z
_atom_site_U_iso_or_equiv
_atom_site_adp_type
_atom_site_occupancy
_atom_site_symmetry_multiplicity
_atom_site_calc_flag
_atom_site_refinement_flags
_atom_site_disorder_assembly
_atom_site_disorder_group
O1 O 0.07167(5) 0.25430(8) 0.13802(4) 0.01741(17) Uani 1 1 d . A .
C1A C 0.15520(7) 0.22030(13) 0.01507(6) 0.0214(2) Uani 0.907(2) 1 d PD A 1
O2 O 0.22365(6) 0.18516(11) 0.00861(6) 0.0279(3) Uani 0.907(2) 1 d PD A 1
C1B C 0.15520(7) 0.22030(13) 0.01507(6) 0.0214(2) Uani 0.093(2) 1 d P A 2
H1A H 0.1873 0.2295 -0.0266 0.026 Uiso 0.093(2) 1 calc PR A 2
H1B H 0.1870 0.1773 0.0507 0.026 Uiso 0.093(2) 1 calc PR A 2
C2B C 0.07382(7) 0.15744(13) 0.00315(7) 0.0240(2) Uani 0.907(2) 1 d P A 1
H2A H 0.0631 0.0831 0.0329 0.029 Uiso 0.907(2) 1 calc PR A 1
H2B H 0.0634 0.1356 -0.0446 0.029 Uiso 0.907(2) 1 calc PR A 1
C2A C 0.07382(7) 0.15744(13) 0.00315(7) 0.0240(2) Uani 0.093(2) 1 d PD A 2
O2A O 0.0452(6) 0.0699(9) -0.0202(5) 0.0279(3) Uani 0.093(2) 1 d PD A 2
C3 C 0.03269(7) 0.28357(12) 0.02662(6) 0.0197(2) Uani 1 1 d . . .
H3A H -0.0023 0.3268 -0.0075 0.024 Uiso 1 1 calc R A 1
C4 C 0.11719(7) 0.34686(12) 0.03854(6) 0.0188(2) Uani 1 1 d . A .
H4A H 0.1297 0.4246 0.0109 0.023 Uiso 1 1 calc R B 1
C5 C -0.00109(7) 0.27829(11) 0.09965(6) 0.0175(2) Uani 1 1 d . A .
C6 C 0.11766(7) 0.36528(11) 0.11669(6) 0.0169(2) Uani 1 1 d . . .
C7 C -0.01791(7) 0.41698(12) 0.11912(6) 0.0184(2) Uani 1 1 d . . .
C8 C -0.08757(8) 0.48864(13) 0.12449(6) 0.0230(2) Uani 1 1 d . A .
H8A H -0.1386 0.4512 0.1162 0.028 Uiso 1 1 calc R . .
C9 C -0.08028(8) 0.61817(14) 0.14251(7) 0.0262(3) Uani 1 1 d . . .
H9A H -0.1272 0.6690 0.1477 0.031 Uiso 1 1 calc R A .
C10 C -0.00525(9) 0.67324(13) 0.15287(7) 0.0267(3) Uani 1 1 d . A .
H10A H -0.0017 0.7614 0.1648 0.032 Uiso 1 1 calc R . .
C11 C 0.06534(8) 0.60111(13) 0.14597(7) 0.0232(2) Uani 1 1 d . . .
H11A H 0.1167 0.6391 0.1522 0.028 Uiso 1 1 calc R A .
C12 C 0.05746(7) 0.47250(12) 0.12976(6) 0.0186(2) Uani 1 1 d . A .
C13 C -0.06355(7) 0.17870(12) 0.11424(6) 0.0184(2) Uani 1 1 d . . .
C14 C -0.13191(7) 0.17100(13) 0.07352(7) 0.0241(3) Uani 1 1 d . A .
H14A H -0.1386 0.2287 0.0368 0.029 Uiso 1 1 calc R . .
C15 C -0.19007(8) 0.07875(14) 0.08684(7) 0.0276(3) Uani 1 1 d . . .
H15A H -0.2366 0.0738 0.0592 0.033 Uiso 1 1 calc R A .
C16 C -0.18080(8) -0.00624(14) 0.14018(7) 0.0254(3) Uani 1 1 d . A .
H16A H -0.2205 -0.0696 0.1488 0.030 Uiso 1 1 calc R . .
C17 C -0.11316(7) 0.00185(13) 0.18090(7) 0.0229(2) Uani 1 1 d . . .
H17A H -0.1068 -0.0557 0.2177 0.027 Uiso 1 1 calc R A .
C18 C -0.05465(7) 0.09402(12) 0.16798(6) 0.0204(2) Uani 1 1 d . A .
H18A H -0.0085 0.0991 0.1960 0.024 Uiso 1 1 calc R . .
C19 C 0.19786(7) 0.36963(11) 0.15106(6) 0.0181(2) Uani 1 1 d . A .
C20 C 0.21470(7) 0.28998(12) 0.20561(6) 0.0201(2) Uani 1 1 d . . .
H20A H 0.1755 0.2304 0.2209 0.024 Uiso 1 1 calc R A .
C21 C 0.28880(8) 0.29742(13) 0.23789(7) 0.0246(3) Uani 1 1 d . A .
H21A H 0.3001 0.2430 0.2751 0.030 Uiso 1 1 calc R . .
C22 C 0.34618(8) 0.38421(14) 0.21572(7) 0.0259(3) Uani 1 1 d . . .
H22A H 0.3966 0.3896 0.2380 0.031 Uiso 1 1 calc R A .
C23 C 0.33004(8) 0.46292(14) 0.16117(8) 0.0297(3) Uani 1 1 d . A .
H23A H 0.3695 0.5218 0.1458 0.036 Uiso 1 1 calc R . .
C24 C 0.25580(8) 0.45590(14) 0.12875(7) 0.0268(3) Uani 1 1 d . . .
H24A H 0.2448 0.5102 0.0914 0.032 Uiso 1 1 calc R A .

loop_
_atom_site_aniso_label
_atom_site_aniso_U_11
_atom_site_aniso_U_22
_atom_site_aniso_U_33
_atom_site_aniso_U_23
_atom_site_aniso_U_13
_atom_site_aniso_U_12
O1 0.0135(3) 0.0192(4) 0.0195(4) 0.0032(3) -0.0019(3) -0.0019(3)
C1A 0.0195(5) 0.0256(6) 0.0193(5) 0.0011(4) 0.0023(4) -0.0015(4)
O2 0.0194(5) 0.0304(6) 0.0338(6) -0.0010(4) 0.0045(4) 0.0009(4)
C1B 0.0195(5) 0.0256(6) 0.0193(5) 0.0011(4) 0.0023(4) -0.0015(4)
C2B 0.0199(5) 0.0285(6) 0.0236(6) -0.0036(5) 0.0021(4) -0.0030(5)
C2A 0.0199(5) 0.0285(6) 0.0236(6) -0.0036(5) 0.0021(4) -0.0030(5)
O2A 0.0194(5) 0.0304(6) 0.0338(6) -0.0010(4) 0.0045(4) 0.0009(4)
C3 0.0164(5) 0.0246(6) 0.0179(5) 0.0007(4) -0.0006(4) -0.0019(4)
C4 0.0169(5) 0.0211(5) 0.0184(5) 0.0018(4) 0.0004(4) -0.0025(4)
C5 0.0135(4) 0.0210(5) 0.0180(5) 0.0022(4) -0.0016(4) -0.0006(4)
C6 0.0149(5) 0.0176(5) 0.0180(5) 0.0025(4) -0.0009(4) -0.0022(4)
C7 0.0178(5) 0.0210(5) 0.0163(5) 0.0025(4) -0.0002(4) 0.0012(4)
C8 0.0201(5) 0.0291(6) 0.0198(5) 0.0038(5) 0.0013(4) 0.0041(5)
C9 0.0276(6) 0.0289(7) 0.0222(6) 0.0014(5) 0.0013(5) 0.0093(5)
C10 0.0344(7) 0.0224(6) 0.0233(6) -0.0017(5) -0.0044(5) 0.0067(5)
C11 0.0264(6) 0.0218(6) 0.0215(6) -0.0004(4) -0.0047(5) 0.0003(5)
C12 0.0187(5) 0.0210(5) 0.0162(5) 0.0014(4) -0.0013(4) 0.0017(4)
C13 0.0139(5) 0.0210(5) 0.0201(5) -0.0001(4) 0.0014(4) -0.0010(4)
C14 0.0170(5) 0.0275(6) 0.0278(6) 0.0044(5) -0.0039(4) -0.0023(4)
C15 0.0172(5) 0.0317(7) 0.0338(7) 0.0022(6) -0.0046(5) -0.0045(5)
C16 0.0183(5) 0.0258(6) 0.0321(7) 0.0009(5) 0.0020(5) -0.0050(5)
C17 0.0211(5) 0.0241(6) 0.0235(6) 0.0027(5) 0.0039(4) -0.0019(5)
C18 0.0162(5) 0.0248(6) 0.0201(5) 0.0008(4) 0.0008(4) -0.0013(4)
C19 0.0156(5) 0.0180(5) 0.0207(5) -0.0018(4) -0.0017(4) -0.0002(4)
C20 0.0185(5) 0.0216(5) 0.0204(5) -0.0001(4) -0.0004(4) 0.0025(4)
C21 0.0225(6) 0.0287(6) 0.0226(6) -0.0031(5) -0.0052(5) 0.0069(5)
C22 0.0174(5) 0.0301(7) 0.0301(6) -0.0106(5) -0.0061(5) 0.0031(5)
C23 0.0205(6) 0.0287(7) 0.0399(8) -0.0012(6) -0.0044(5) -0.0073(5)
C24 0.0209(6) 0.0274(6) 0.0321(7) 0.0067(5) -0.0052(5) -0.0064(5)

loop_
_atom_type_symbol
_atom_type_description
_atom_type_scat_dispersion_real
_atom_type_scat_dispersion_imag
_atom_type_scat_source
C C 0.0033 0.0016 'International Tables Vol C Tables 4.2.6.8 and 6.1.1.4'
H H 0.0000 0.0000 'International Tables Vol C Tables 4.2.6.8 and 6.1.1.4'
O O 0.0106 0.0060 'International Tables Vol C Tables 4.2.6.8 and 6.1.1.4'

loop_
_geom_angle_atom_site_label_1
_geom_angle_atom_site_label_2
_geom_angle_atom_site_label_3
_geom_angle
C6 O1 C5 98.67(8)
O2 C1A C2B 134.04(13)
O2 C1A C4 133.15(12)
C2B C1A C4 92.81(10)
C1A C2B C3 89.00(10)
C2B C3 C5 114.13(10)
C2B C3 C4 90.28(9)
C5 C3 C4 101.46(9)
C1A C4 C6 113.86(10)
C1A C4 C3 87.91(9)
C6 C4 C3 101.85(9)
O1 C5 C13 111.05(9)
O1 C5 C7 100.60(9)
C13 C5 C7 118.74(10)
O1 C5 C3 101.08(9)
C13 C5 C3 117.13(10)
C7 C5 C3 105.64(9)
O1 C6 C19 111.22(9)
O1 C6 C12 100.78(9)
C19 C6 C12 119.13(10)
O1 C6 C4 100.89(9)
C19 C6 C4 117.32(10)
C12 C6 C4 104.82(9)
C8 C7 C12 121.21(12)
C8 C7 C5 133.32(11)
C12 C7 C5 105.41(10)
C7 C8 C9 117.80(12)
C10 C9 C8 120.85(12)
C9 C10 C11 121.23(12)
C12 C11 C10 117.50(12)
C11 C12 C7 121.38(11)
C11 C12 C6 133.37(11)
C7 C12 C6 105.20(10)
C18 C13 C14 119.53(11)
C18 C13 C5 120.87(10)
C14 C13 C5 119.60(11)
C15 C14 C13 119.83(12)
C16 C15 C14 120.55(12)
C15 C16 C17 119.65(12)
C16 C17 C18 120.20(12)
C13 C18 C17 120.24(11)
C24 C19 C20 119.50(11)
C24 C19 C6 119.53(11)
C20 C19 C6 120.97(11)
C19 C20 C21 120.19(12)
C22 C21 C20 120.08(12)
C23 C22 C21 120.01(12)
C22 C23 C24 120.09(13)
C19 C24 C23 120.14(13)

loop_
_geom_bond_atom_site_label_1
_geom_bond_atom_site_label_2
_geom_bond_distance
O1 C6 1.4499(14)
O1 C5 1.4529(13)
C1A O2 1.2044(16)
C1A C2B 1.5239(18)
C1A C4 1.5347(18)
C2B C3 1.5530(18)
C3 C5 1.5548(17)
C3 C4 1.5722(16)
C4 C6 1.5618(17)
C5 C13 1.4974(16)
C5 C7 1.5213(17)
C6 C19 1.5005(16)
C6 C12 1.5231(16)
C7 C8 1.3838(17)
C7 C12 1.3981(17)
C8 C9 1.401(2)
C9 C10 1.390(2)
C10 C11 1.4021(19)
C11 C12 1.3839(18)
C13 C18 1.3914(17)
C13 C14 1.3983(16)
C14 C15 1.3898(18)
C15 C16 1.388(2)
C16 C17 1.3888(18)
C17 C18 1.3918(17)
C19 C24 1.3910(17)
C19 C20 1.3920(17)
C20 C21 1.3926(17)
C21 C22 1.387(2)
C22 C23 1.384(2)
C23 C24 1.3956(18)
